data_2014541
loop_
_publ_author_name
'Ravikumar, K.'
'Mahesh, M.'
'Narayana Reddy, V. V.'

_publ_section_title
;
 Imino Diels--Alder adducts. I. Two furo[3,2-<i>c</i>]quinoline
 diastereoisomers
;
_journal_issue 12
_journal_name_full 'Acta Crystallographica Section C'
_journal_page_first o887
_journal_page_last o889
_journal_paper_doi 10.1107/S0108270104023789
_journal_volume 60
_journal_year 2004
_chemical_formula_iupac 'C17 H15 Cl F N O'
_chemical_formula_moiety 'C17 H15 Cl F N O'
_chemical_formula_sum 'C17 H15 Cl F N O'
_chemical_formula_weight 303.75
_chemical_name_systematic
;
9-Chloro-8-fluoro-4-phenyl-2,3,3a,4,5,9b-hexahydrofuro[3,2-c]quinoline
;
_space_group_IT_number 15
_symmetry_cell_setting monoclinic
_symmetry_space_group_name_Hall '-C 2yc'
_symmetry_space_group_name_H-M 'C 1 2/c 1'
_atom_sites_solution_hydrogens geom
_atom_sites_solution_primary direct
_atom_sites_solution_secondary difmap
_audit_creation_method SHELXL97
_cell_angle_alpha 90.00
_cell_angle_beta 99.367(2)
_cell_angle_gamma 90.00
_cell_formula_units_Z 8
_cell_length_a 17.0056(17)
_cell_length_b 10.7527(11)
_cell_length_c 15.7079(16)
_cell_measurement_reflns_used 448
_cell_measurement_temperature 293(2)
_cell_measurement_theta_max 27.52
_cell_measurement_theta_min 2.23
_cell_volume 2834.0(5)
_computing_cell_refinement 'SAINT (Bruker, 2001)'
_computing_data_collection 'SMART (Bruker, 2001)'
_computing_data_reduction SAINT
_computing_molecular_graphics 'ORTEP-3 (Farrugia, 1997) and PLATON (Spek, 2003)'
_computing_publication_material 'SHELXL97 and PARST (Nardelli, 1995)'
_computing_structure_refinement 'SHELXL97 (Sheldrick, 1997)'
_computing_structure_solution 'SHELXS97 (Sheldrick, 1997)'
_diffrn_ambient_temperature 293(2)
_diffrn_measured_fraction_theta_full 0.951
_diffrn_measured_fraction_theta_max 0.898
_diffrn_measurement_device 'Bruker SMART APEX CCD area-etector'
_diffrn_measurement_device_type 'CCD area-etector'
_diffrn_measurement_method \w
_diffrn_radiation_monochromator graphite
_diffrn_radiation_source 'fine-focus sealed tube'
_diffrn_radiation_type MoK\a
_diffrn_radiation_wavelength 0.71073
_diffrn_reflns_av_R_equivalents 0.0246
_diffrn_reflns_av_sigmaI/netI 0.0299
_diffrn_reflns_limit_h_max 21
_diffrn_reflns_limit_h_min -22
_diffrn_reflns_limit_k_max 13
_diffrn_reflns_limit_k_min -14
_diffrn_reflns_limit_l_max 20
_diffrn_reflns_limit_l_min -18
_diffrn_reflns_number 8450
_diffrn_reflns_theta_full 25.00
_diffrn_reflns_theta_max 28.02
_diffrn_reflns_theta_min 2.25
_diffrn_standards_decay_% 0
_diffrn_standards_number 0
_exptl_absorpt_coefficient_mu 0.278
_exptl_absorpt_correction_type none
_exptl_crystal_colour yellow
_exptl_crystal_density_diffrn 1.424
_exptl_crystal_density_meas ?
_exptl_crystal_density_method 'not measured'
_exptl_crystal_description needle
_exptl_crystal_F_000 1264
_exptl_crystal_size_max 0.20
_exptl_crystal_size_mid 0.15
_exptl_crystal_size_min 0.11
_refine_diff_density_max 0.295
_refine_diff_density_min -0.193
_refine_ls_extinction_method none
_refine_ls_goodness_of_fit_ref 1.033
_refine_ls_hydrogen_treatment constr
_refine_ls_matrix_type full
_refine_ls_number_parameters 190
_refine_ls_number_reflns 3079
_refine_ls_number_restraints 0
_refine_ls_restrained_S_all 1.033
_refine_ls_R_factor_all 0.0750
_refine_ls_R_factor_gt 0.0533
_refine_ls_shift/su_max 0.000
_refine_ls_shift/su_mean 0.000
_refine_ls_structure_factor_coef Fsqd
_refine_ls_weighting_details 'calc w = 1/[\s^2^(Fo^2^)+(0.0731P)^2^+1.4718P] where P=(Fo^2^+2Fc^2^)/3'
_refine_ls_weighting_scheme calc
_refine_ls_wR_factor_gt 0.1328
_refine_ls_wR_factor_ref 0.1468
_reflns_number_gt 2244
_reflns_number_total 3079
_reflns_threshold_expression I>2\s(I)
_cod_data_source_file sk1768.cif
_cod_data_source_block I
_cod_depositor_comments
;
The following automatic conversions were performed:
'_symmetry_cell_setting' value 'Monoclinic' changed to 'monoclinic'
according to '/home/saulius/struct/CIF-dictionaries/cif_core.dic'
dictionary named 'cif_core.dic' version 2.4.1 from 2010-06-29.

Automatic conversion script
Id: cif_fix_enum 1527 2010-12-29 10:47:43Z saulius 

The following automatic conversions were performed:

'_symmetry_cell_setting' value 'Monoclinic' changed to 'monoclinic'
according to /home/saulius/struct/CIF-dictionaries/cif_core.dic
dictionary named 'cif_core.dic' version 2.4.1 from 2010-06-29.

Automatic conversion script
Id: cif_fix_values 1715 2011-07-08 13:25:40Z adriana 

The following automatic conversions were performed:

'_exptl_crystal_density_meas' value 'not measured' was changed to '?'
- the value is perceived as not measured.

Automatic conversion script
Id: cif_fix_values 3008 2015-01-20 13:52:24Z robertas 
;
_cod_original_sg_symbol_H-M 'C 2/c'
_cod_database_code 2014541
_cod_database_fobs_code 2014541

loop_
_symmetry_equiv_pos_as_xyz
'x, y, z'
'-x, y, -z+1/2'
'x+1/2, y+1/2, z'
'-x+1/2, y+1/2, -z+1/2'
'-x, -y, -z'
'x, -y, z-1/2'
'-x+1/2, -y+1/2, -z'
'x+1/2, -y+1/2, z-1/2'

loop_
_atom_site_label
_atom_site_fract_x
_atom_site_fract_y
_atom_site_fract_z
_atom_site_U_iso_or_equiv
_atom_site_adp_type
_atom_site_calc_flag
_atom_site_refinement_flags
_atom_site_occupancy
_atom_site_disorder_assembly
_atom_site_disorder_group
_atom_site_type_symbol
Cl1 1.13249(4) 0.74432(7) -0.00429(5) 0.0727(3) Uani d . 1 . . Cl
F1 1.20787(8) 0.97953(17) 0.04091(10) 0.0831(5) Uani d . 1 . . F
O1 1.01402(8) 0.62954(14) 0.11530(11) 0.0568(4) Uani d . 1 . . O
N1 0.91876(10) 0.93423(16) 0.15223(12) 0.0496(5) Uani d . 1 . . N
H1 0.9205 0.9788 0.2010 0.059 Uiso calc R 1 . . H
C1 1.13700(13) 0.9681(3) 0.06821(16) 0.0576(6) Uani d . 1 . . C
C2 1.09425(12) 0.8610(2) 0.05275(14) 0.0489(5) Uani d . 1 . . C
C3 1.02190(11) 0.84542(19) 0.08229(13) 0.0414(5) Uani d . 1 . . C
C4 0.97463(11) 0.72846(19) 0.06420(15) 0.0433(5) Uani d . 1 . . C
H4 0.9711 0.7074 0.0030 0.052 Uiso calc R 1 . . H
C5 0.95679(16) 0.5377(3) 0.1223(3) 0.0977(12) Uani d . 1 . . C
H5A 0.9648 0.5046 0.1806 0.117 Uiso calc R 1 . . H
H5B 0.9621 0.4699 0.0829 0.117 Uiso calc R 1 . . H
C6 0.87559(13) 0.5936(2) 0.10118(17) 0.0556(6) Uani d . 1 . . C
H6A 0.8459 0.5819 0.1483 0.067 Uiso calc R 1 . . H
H6B 0.8460 0.5565 0.0494 0.067 Uiso calc R 1 . . H
C7 0.89060(11) 0.73187(18) 0.08725(14) 0.0424(5) Uani d . 1 . . C
H7 0.8523 0.7646 0.0391 0.051 Uiso calc R 1 . . H
C8 0.88984(11) 0.80933(19) 0.16835(14) 0.0428(5) Uani d . 1 . . C
H8 0.9265 0.7716 0.2160 0.051 Uiso calc R 1 . . H
C9 0.99256(12) 0.94399(19) 0.12591(13) 0.0440(5) Uani d . 1 . . C
C10 1.03724(15) 1.0536(2) 0.13955(15) 0.0547(6) Uani d . 1 . . C
H10 1.0177 1.1199 0.1679 0.066 Uiso calc R 1 . . H
C11 1.10942(15) 1.0646(2) 0.11180(16) 0.0622(7) Uani d . 1 . . C
H11 1.1393 1.1370 0.1225 0.075 Uiso calc R 1 . . H
C12 0.80798(12) 0.8189(2) 0.19416(14) 0.0460(5) Uani d . 1 . . C
C13 0.79063(15) 0.7511(2) 0.26345(16) 0.0559(6) Uani d . 1 . . C
H13 0.8293 0.6998 0.2941 0.067 Uiso calc R 1 . . H
C14 0.71607(17) 0.7591(3) 0.28757(19) 0.0721(8) Uani d . 1 . . C
H14 0.7047 0.7126 0.3340 0.086 Uiso calc R 1 . . H
C15 0.65904(16) 0.8351(3) 0.2435(2) 0.0752(9) Uani d . 1 . . C
H15 0.6091 0.8405 0.2601 0.090 Uiso calc R 1 . . H
C16 0.67533(15) 0.9035(3) 0.1747(2) 0.0745(8) Uani d . 1 . . C
H16 0.6365 0.9552 0.1448 0.089 Uiso calc R 1 . . H
C17 0.74990(14) 0.8954(2) 0.14955(18) 0.0597(6) Uani d . 1 . . C
H17 0.7608 0.9415 0.1027 0.072 Uiso calc R 1 . . H

loop_
_atom_site_aniso_label
_atom_site_aniso_U_11
_atom_site_aniso_U_22
_atom_site_aniso_U_33
_atom_site_aniso_U_12
_atom_site_aniso_U_13
_atom_site_aniso_U_23
Cl1 0.0521(4) 0.0957(5) 0.0778(5) -0.0148(3) 0.0328(3) -0.0158(4)
F1 0.0508(8) 0.1176(13) 0.0827(12) -0.0397(8) 0.0167(8) 0.0114(9)
O1 0.0371(8) 0.0502(9) 0.0842(12) -0.0054(6) 0.0132(8) 0.0054(8)
N1 0.0508(10) 0.0478(10) 0.0516(12) -0.0075(8) 0.0131(9) -0.0095(8)
C1 0.0446(12) 0.0776(16) 0.0498(15) -0.0237(11) 0.0049(11) 0.0118(12)
C2 0.0404(11) 0.0659(14) 0.0402(13) -0.0110(10) 0.0056(9) 0.0038(10)
C3 0.0362(10) 0.0511(11) 0.0362(12) -0.0102(8) 0.0041(9) 0.0019(9)
C4 0.0362(10) 0.0506(11) 0.0442(13) -0.0093(8) 0.0095(9) -0.0053(9)
C5 0.0497(15) 0.0603(16) 0.184(4) -0.0088(12) 0.0204(19) 0.028(2)
C6 0.0438(11) 0.0533(13) 0.0733(17) -0.0151(10) 0.0202(11) -0.0111(11)
C7 0.0329(9) 0.0507(11) 0.0437(13) -0.0070(8) 0.0070(9) -0.0047(9)
C8 0.0349(10) 0.0494(11) 0.0445(13) -0.0040(8) 0.0080(9) -0.0012(9)
C9 0.0438(11) 0.0478(11) 0.0390(12) -0.0091(9) 0.0026(9) 0.0037(9)
C10 0.0667(14) 0.0496(12) 0.0458(14) -0.0152(11) 0.0035(11) 0.0007(10)
C11 0.0652(15) 0.0649(16) 0.0515(15) -0.0344(12) -0.0051(12) 0.0119(12)
C12 0.0408(10) 0.0520(12) 0.0473(13) -0.0033(9) 0.0132(10) -0.0096(10)
C13 0.0562(13) 0.0676(15) 0.0472(14) -0.0054(11) 0.0183(11) -0.0061(11)
C14 0.0743(17) 0.0850(19) 0.0668(18) -0.0158(15) 0.0412(15) -0.0200(14)
C15 0.0565(15) 0.0787(18) 0.101(2) -0.0076(14) 0.0440(16) -0.0371(17)
C16 0.0496(14) 0.0671(16) 0.109(2) 0.0099(12) 0.0182(15) -0.0180(16)
C17 0.0487(12) 0.0623(14) 0.0703(17) 0.0050(11) 0.0161(12) 0.0001(12)

loop_
_atom_type_symbol
_atom_type_description
_atom_type_scat_dispersion_real
_atom_type_scat_dispersion_imag
_atom_type_scat_source
C C 0.0033 0.0016 'International Tables Vol C Tables 4.2.6.8 and 6.1.1.4'
H H 0.0000 0.0000 'International Tables Vol C Tables 4.2.6.8 and 6.1.1.4'
Cl Cl 0.1484 0.1585 'International Tables Vol C Tables 4.2.6.8 and 6.1.1.4'
F F 0.0171 0.0103 'International Tables Vol C Tables 4.2.6.8 and 6.1.1.4'
N N 0.0061 0.0033 'International Tables Vol C Tables 4.2.6.8 and 6.1.1.4'
O O 0.0106 0.0060 'International Tables Vol C Tables 4.2.6.8 and 6.1.1.4'

loop_
_geom_angle_atom_site_label_1
_geom_angle_atom_site_label_2
_geom_angle_atom_site_label_3
_geom_angle
_geom_angle_publ_flag
C5 O1 C4 107.45(18) ?
C9 N1 C8 117.75(17) ?
C9 N1 H1 107.9 ?
C8 N1 H1 107.9 ?
F1 C1 C2 119.9(2) ?
F1 C1 C11 119.1(2) ?
C2 C1 C11 121.0(2) ?
C1 C2 C3 121.1(2) ?
C1 C2 Cl1 118.10(17) ?
C3 C2 Cl1 120.83(17) ?
C2 C3 C9 118.51(18) ?
C2 C3 C4 120.93(19) ?
C9 C3 C4 120.49(17) ?
O1 C4 C3 109.30(16) ?
O1 C4 C7 104.77(16) ?
C3 C4 C7 115.39(17) ?
O1 C4 H4 109.1 ?
C3 C4 H4 109.1 ?
C7 C4 H4 109.1 ?
O1 C5 C6 109.1(2) y
O1 C5 H5A 109.9 ?
C6 C5 H5A 109.9 ?
O1 C5 H5B 109.9 ?
C6 C5 H5B 109.9 ?
H5A C5 H5B 108.3 ?
C5 C6 C7 104.69(17) ?
C5 C6 H6A 110.8 ?
C7 C6 H6A 110.8 ?
C5 C6 H6B 110.8 ?
C7 C6 H6B 110.8 ?
H6A C6 H6B 108.9 ?
C8 C7 C6 112.78(19) ?
C8 C7 C4 110.25(16) ?
C6 C7 C4 101.21(16) ?
C8 C7 H7 110.8 ?
C6 C7 H7 110.8 ?
C4 C7 H7 110.8 ?
N1 C8 C12 109.43(16) ?
N1 C8 C7 107.91(17) ?
C12 C8 C7 113.19(16) ?
N1 C8 H8 108.7 ?
C12 C8 H8 108.7 ?
C7 C8 H8 108.7 ?
N1 C9 C3 120.07(17) ?
N1 C9 C10 120.9(2) ?
C3 C9 C10 119.03(19) ?
C11 C10 C9 121.0(2) ?
C11 C10 H10 119.5 ?
C9 C10 H10 119.5 ?
C1 C11 C10 119.4(2) ?
C1 C11 H11 120.3 ?
C10 C11 H11 120.3 ?
C13 C12 C17 119.1(2) ?
C13 C12 C8 119.9(2) ?
C17 C12 C8 121.0(2) ?
C12 C13 C14 120.4(3) ?
C12 C13 H13 119.8 ?
C14 C13 H13 119.8 ?
C15 C14 C13 120.3(3) ?
C15 C14 H14 119.9 ?
C13 C14 H14 119.9 ?
C14 C15 C16 120.1(2) ?
C14 C15 H15 119.9 ?
C16 C15 H15 119.9 ?
C15 C16 C17 120.0(3) ?
C15 C16 H16 120.0 ?
C17 C16 H16 120.0 ?
C12 C17 C16 120.1(2) ?
C12 C17 H17 119.9 ?
C16 C17 H17 119.9 ?

loop_
_geom_bond_atom_site_label_1
_geom_bond_atom_site_label_2
_geom_bond_site_symmetry_2
_geom_bond_distance
_geom_bond_publ_flag
Cl1 C2 . 1.729(2) ?
F1 C1 . 1.349(2) ?
O1 C5 . 1.404(3) ?
O1 C4 . 1.432(3) ?
N1 C9 . 1.388(3) ?
N1 C8 . 1.466(3) ?
N1 H1 . 0.9000 ?
C1 C2 . 1.363(3) y
C1 C11 . 1.367(4) ?
C2 C3 . 1.394(3) ?
C3 C9 . 1.398(3) ?
C3 C4 . 1.495(3) ?
C4 C7 . 1.531(3) y
C4 H4 . 0.9800 ?
C5 C6 . 1.493(4) ?
C5 H5A . 0.9700 ?
C5 H5B . 0.9700 ?
C6 C7 . 1.530(3) ?
C6 H6A . 0.9700 ?
C6 H6B . 0.9700 ?
C7 C8 . 1.524(3) ?
C7 H7 . 0.9800 ?
C8 C12 . 1.516(3) ?
C8 H8 . 0.9800 ?
C9 C10 . 1.399(3) ?
C10 C11 . 1.373(3) ?
C10 H10 . 0.9300 ?
C11 H11 . 0.9300 ?
C12 C13 . 1.381(3) ?
C12 C17 . 1.385(3) ?
C13 C14 . 1.384(3) ?
C13 H13 . 0.9300 ?
C14 C15 . 1.367(4) ?
C14 H14 . 0.9300 ?
C15 C16 . 1.372(4) ?
C15 H15 . 0.9300 ?
C16 C17 . 1.391(3) ?
C16 H16 . 0.9300 ?
C17 H17 . 0.9300 ?

loop_
_geom_hbond_atom_site_label_D
_geom_hbond_atom_site_label_H
_geom_hbond_atom_site_label_A
_geom_hbond_site_symmetry_A
_geom_hbond_distance_DH
_geom_hbond_distance_HA
_geom_hbond_distance_DA
_geom_hbond_angle_DHA
C6 H6B F1 3_445 0.97 2.47 3.108(2) 123
C17 H17 F1 5_775 0.93 2.55 3.460(3) 167

loop_
_geom_torsion_atom_site_label_1
_geom_torsion_atom_site_label_2
_geom_torsion_atom_site_label_3
_geom_torsion_atom_site_label_4
_geom_torsion
_geom_torsion_publ_flag
F1 C1 C2 C3 178.2(2) ?
C11 C1 C2 C3 -1.3(4) ?
F1 C1 C2 Cl1 -1.5(3) ?
C11 C1 C2 Cl1 178.99(19) ?
C1 C2 C3 C9 2.1(3) ?
Cl1 C2 C3 C9 -178.17(16) ?
C1 C2 C3 C4 179.2(2) ?
Cl1 C2 C3 C4 -1.1(3) ?
C5 O1 C4 C3 158.3(2) ?
C5 O1 C4 C7 34.1(3) ?
C2 C3 C4 O1 71.9(2) ?
C9 C3 C4 O1 -111.1(2) ?
C2 C3 C4 C7 -170.42(19) ?
C9 C3 C4 C7 6.6(3) ?
C4 O1 C5 C6 -18.8(3) ?
O1 C5 C6 C7 -4.1(4) ?
C5 C6 C7 C8 -94.4(3) ?
C5 C6 C7 C4 23.3(3) ?
O1 C4 C7 C8 84.7(2) ?
C3 C4 C7 C8 -35.5(3) ?
O1 C4 C7 C6 -34.9(2) ?
C3 C4 C7 C6 -155.13(19) ?
C9 N1 C8 C12 -178.64(18) ?
C9 N1 C8 C7 -55.1(2) ?
C6 C7 C8 N1 169.97(17) ?
C4 C7 C8 N1 57.7(2) ?
C6 C7 C8 C12 -68.8(2) y
C4 C7 C8 C12 178.91(17) ?
C8 N1 C9 C3 26.3(3) ?
C8 N1 C9 C10 -156.1(2) ?
C2 C3 C9 N1 176.61(19) ?
C4 C3 C9 N1 -0.5(3) ?
C2 C3 C9 C10 -1.0(3) ?
C4 C3 C9 C10 -178.1(2) ?
N1 C9 C10 C11 -178.5(2) ?
C3 C9 C10 C11 -0.8(3) ?
F1 C1 C11 C10 179.9(2) ?
C2 C1 C11 C10 -0.7(4) ?
C9 C10 C11 C1 1.7(4) ?
N1 C8 C12 C13 -134.6(2) ?
C7 C8 C12 C13 105.0(2) ?
N1 C8 C12 C17 45.0(3) ?
C7 C8 C12 C17 -75.4(3) ?
C17 C12 C13 C14 0.4(3) ?
C8 C12 C13 C14 180.0(2) ?
C12 C13 C14 C15 -0.6(4) ?
C13 C14 C15 C16 0.3(4) ?
C14 C15 C16 C17 0.1(4) ?
C13 C12 C17 C16 0.1(3) ?
C8 C12 C17 C16 -179.6(2) ?
C15 C16 C17 C12 -0.3(4) ?

loop_
_cod_related_entry_id
_cod_related_entry_database
_cod_related_entry_code
1 ChemSpider 21134019
